data_7152235
loop_
_publ_author_name
'Helttunen, Kaisa'
'Moridi, Negar'
'Shahgaldian, Patrick'
'Nissinen, Maija'

_publ_section_title
;
 Resorcinarene bis-crown silver complexes and their application as
 antibacterial Langmuir-Blodgett films.
;
_journal_issue 10
_journal_name_full 'Organic &amp; biomolecular chemistry'
_journal_page_first 2019
_journal_page_last 2025
_journal_paper_doi 10.1039/c2ob06920b
_journal_volume 10
_journal_year 2012
_chemical_formula_sum 'C98 H148 Ag D12 F6 O16 P'
_chemical_formula_weight 1859.17
_chemical_name_systematic
;
?
;
_space_group_IT_number 14
_symmetry_cell_setting monoclinic
_symmetry_space_group_name_Hall '-P 2yn'
_symmetry_space_group_name_H-M 'P 1 21/n 1'
_atom_sites_solution_hydrogens geom
_atom_sites_solution_primary direct
_atom_sites_solution_secondary difmap
_audit_creation_method SHELXL-97
_cell_angle_alpha 90.00
_cell_angle_beta 97.516(2)
_cell_angle_gamma 90.00
_cell_formula_units_Z 4
_cell_length_a 12.2817(4)
_cell_length_b 60.688(2)
_cell_length_c 13.4217(4)
_cell_measurement_reflns_used 7795
_cell_measurement_temperature 173(2)
_cell_measurement_theta_max 66.66
_cell_measurement_theta_min 2.91
_cell_volume 9917.9(5)
_computing_structure_refinement 'SHELXL-97 (Sheldrick, 1997)'
_computing_structure_solution 'SHELXS-97 (Sheldrick, 1990)'
_diffrn_ambient_temperature 173(2)
_diffrn_measured_fraction_theta_full 0.852
_diffrn_measured_fraction_theta_max 0.852
_diffrn_radiation_monochromator graphite
_diffrn_radiation_source 'fine-focus sealed tube'
_diffrn_radiation_type CuK\a
_diffrn_radiation_wavelength 1.54178
_diffrn_reflns_av_R_equivalents 0.1307
_diffrn_reflns_av_sigmaI/netI 0.1342
_diffrn_reflns_limit_h_max 14
_diffrn_reflns_limit_h_min -13
_diffrn_reflns_limit_k_max 70
_diffrn_reflns_limit_k_min -71
_diffrn_reflns_limit_l_max 13
_diffrn_reflns_limit_l_min -15
_diffrn_reflns_number 43546
_diffrn_reflns_theta_full 66.66
_diffrn_reflns_theta_max 66.66
_diffrn_reflns_theta_min 2.91
_exptl_absorpt_coefficient_mu 2.373
_exptl_absorpt_correction_T_max 0.7528
_exptl_absorpt_correction_T_min 0.5865
_exptl_absorpt_correction_type empirical
_exptl_absorpt_process_details
;
Area-Detector Absorption Correction. (1996)
Siemens Industrial Automation, Inc.: Madison, WI.
;
_exptl_crystal_colour colorless
_exptl_crystal_density_diffrn 1.245
_exptl_crystal_density_method 'not measured'
_exptl_crystal_description needle
_exptl_crystal_F_000 3968
_exptl_crystal_size_max 0.30
_exptl_crystal_size_mid 0.04
_exptl_crystal_size_min 0.04
_refine_diff_density_max 0.634
_refine_diff_density_min -0.918
_refine_diff_density_rms 0.094
_refine_ls_extinction_method none
_refine_ls_goodness_of_fit_ref 1.019
_refine_ls_hydrogen_treatment constr
_refine_ls_matrix_type full
_refine_ls_number_parameters 1099
_refine_ls_number_reflns 14946
_refine_ls_number_restraints 68
_refine_ls_restrained_S_all 1.020
_refine_ls_R_factor_all 0.1846
_refine_ls_R_factor_gt 0.0976
_refine_ls_shift/su_max 0.000
_refine_ls_shift/su_mean 0.000
_refine_ls_structure_factor_coef Fsqd
_refine_ls_weighting_details 'calc w=1/[\s^2^(Fo^2^)+(0.0996P)^2^+46.3586P] where P=(Fo^2^+2Fc^2^)/3'
_refine_ls_weighting_scheme calc
_refine_ls_wR_factor_gt 0.2245
_refine_ls_wR_factor_ref 0.2794
_reflns_number_gt 7795
_reflns_number_total 14946
_reflns_threshold_expression >2sigma(I)
_cod_data_source_file c2ob06920b.txt
_cod_data_source_block C11Ag1
_cod_original_cell_volume 9918.0(5)
_cod_original_sg_symbol_H-M P21/n
_cod_database_code 7152235

loop_
_symmetry_equiv_pos_as_xyz
'x, y, z'
'-x+1/2, y+1/2, -z+1/2'
'-x, -y, -z'
'x-1/2, -y-1/2, z-1/2'

loop_
_atom_site_label
_atom_site_type_symbol
_atom_site_fract_x
_atom_site_fract_y
_atom_site_fract_z
_atom_site_U_iso_or_equiv
_atom_site_adp_type
_atom_site_occupancy
_atom_site_symmetry_multiplicity
_atom_site_calc_flag
_atom_site_refinement_flags
Ag1 Ag 0.80821(8) 0.187506(11) 0.91734(6) 0.0660(3) Uani 1 1 d .
O4 O 0.2627(6) 0.19845(9) 0.6525(4) 0.0536(17) Uani 1 1 d .
O6 O 0.5146(5) 0.18793(8) 0.9586(4) 0.0492(16) Uani 1 1 d .
O11 O 0.3682(6) 0.13550(11) 0.2407(4) 0.0605(19) Uani 1 1 d .
O13 O 0.1114(5) 0.16743(10) 0.4460(4) 0.0490(16) Uani 1 1 d .
O18 O 0.8758(5) 0.16210(8) 0.6599(4) 0.0437(15) Uani 1 1 d .
O20 O 0.6153(6) 0.16526(9) 0.3586(4) 0.0527(17) Uani 1 1 d .
O25 O 0.6870(6) 0.15419(10) 1.0886(4) 0.0566(17) Uani 1 1 d .
O27 O 0.9632(5) 0.13958(9) 0.8684(4) 0.0450(15) Uani 1 1 d .
C1 C 0.4468(7) 0.15749(12) 0.8632(6) 0.035(2) Uani 1 1 d .
C2 C 0.3776(7) 0.14954(12) 0.7794(6) 0.035(2) Uani 1 1 d .
H2 H 0.3728 0.1340 0.7708 0.042 Uiso 1 1 calc R
C3 C 0.3150(8) 0.16269(13) 0.7075(6) 0.043(2) Uani 1 1 d .
C4 C 0.3241(8) 0.18559(13) 0.7255(6) 0.042(2) Uani 1 1 d .
C5 C 0.3870(8) 0.19433(13) 0.8079(6) 0.045(2) Uani 1 1 d .
H5 H 0.3888 0.2098 0.8187 0.054 Uiso 1 1 calc R
C6 C 0.4474(8) 0.18045(13) 0.8751(7) 0.044(2) Uani 1 1 d .
C7 C 0.2332(8) 0.15316(13) 0.6238(6) 0.043(2) Uani 1 1 d .
H7 H 0.1692 0.1635 0.6143 0.052 Uiso 1 1 calc R
C8 C 0.2761(8) 0.15128(12) 0.5216(6) 0.039(2) Uani 1 1 d .
C9 C 0.3750(7) 0.14114(12) 0.5086(6) 0.035(2) Uani 1 1 d .
H9 H 0.4234 0.1375 0.5673 0.042 Uiso 1 1 calc R
C10 C 0.4085(7) 0.13594(12) 0.4159(6) 0.037(2) Uani 1 1 d .
C11 C 0.3351(8) 0.14167(13) 0.3314(6) 0.043(2) Uani 1 1 d .
C12 C 0.2384(8) 0.15279(14) 0.3390(6) 0.043(2) Uani 1 1 d .
H12 H 0.1927 0.1574 0.2802 0.051 Uiso 1 1 calc R
C13 C 0.2084(8) 0.15720(13) 0.4343(6) 0.043(2) Uani 1 1 d .
C14 C 0.5163(7) 0.12493(12) 0.4032(6) 0.037(2) Uani 1 1 d .
H14 H 0.5308 0.1282 0.3331 0.044 Uiso 1 1 calc R
C15 C 0.6111(7) 0.13503(12) 0.4731(6) 0.0344(19) Uani 1 1 d .
C16 C 0.6595(7) 0.12533(12) 0.5634(5) 0.0327(19) Uani 1 1 d .
H16 H 0.6283 0.1120 0.5838 0.039 Uiso 1 1 calc R
C17 C 0.7486(7) 0.13373(11) 0.6244(6) 0.0303(18) Uani 1 1 d .
C18 C 0.7922(7) 0.15363(12) 0.5943(6) 0.037(2) Uani 1 1 d .
C19 C 0.7473(7) 0.16409(12) 0.5046(6) 0.039(2) Uani 1 1 d .
H19 H 0.7788 0.1774 0.4842 0.047 Uiso 1 1 calc R
C20 C 0.6568(7) 0.15496(12) 0.4459(6) 0.036(2) Uani 1 1 d .
C21 C 0.8000(7) 0.12226(11) 0.7192(5) 0.0312(19) Uani 1 1 d .
H21 H 0.8813 0.1221 0.7189 0.037 Uiso 1 1 calc R
C22 C 0.7761(8) 0.13412(11) 0.8135(6) 0.034(2) Uani 1 1 d .
C23 C 0.6656(8) 0.13616(11) 0.8317(6) 0.037(2) Uani 1 1 d .
H23 H 0.6091 0.1321 0.7798 0.045 Uiso 1 1 calc R
C24 C 0.6359(7) 0.14387(11) 0.9215(5) 0.034(2) Uani 1 1 d .
C25 C 0.7172(8) 0.15045(12) 0.9955(6) 0.037(2) Uani 1 1 d .
C26 C 0.8287(8) 0.15082(12) 0.9770(6) 0.040(2) Uani 1 1 d .
H26 H 0.8839 0.1570 1.0253 0.048 Uiso 1 1 calc R
C27 C 0.8570(9) 0.14195(11) 0.8861(6) 0.042(2) Uani 1 1 d .
C28 C 0.5153(7) 0.14293(11) 0.9398(6) 0.031(2) Uani 1 1 d .
H28 H 0.5109 0.1493 1.0079 0.038 Uiso 1 1 calc R
C29 C 0.1895(8) 0.13105(14) 0.6522(7) 0.050(2) Uani 1 1 d .
H29A H 0.1642 0.1324 0.7190 0.060 Uiso 1 1 calc R
H29B H 0.2504 0.1203 0.6583 0.060 Uiso 1 1 calc R
C30 C 0.0942(9) 0.12200(15) 0.5773(7) 0.053(3) Uani 1 1 d .
H30A H 0.0300 0.1319 0.5770 0.064 Uiso 1 1 calc R
H30B H 0.1163 0.1222 0.5090 0.064 Uiso 1 1 calc R
C31 C 0.0603(9) 0.09885(15) 0.6012(8) 0.061(3) Uani 1 1 d .
H31A H 0.1261 0.0893 0.6069 0.074 Uiso 1 1 calc R
H31B H 0.0334 0.0990 0.6676 0.074 Uiso 1 1 calc R
C32 C -0.0271(9) 0.08884(17) 0.5255(8) 0.068(3) Uani 1 1 d DU
H32A H -0.0915 0.0988 0.5176 0.081 Uiso 1 1 calc R
H32B H 0.0013 0.0881 0.4598 0.081 Uiso 1 1 calc R
C33 C -0.0642(11) 0.06650(17) 0.5506(12) 0.105(4) Uani 1 1 d DU
H33A H -0.1092 0.0684 0.6060 0.126 Uiso 1 1 calc R
H33B H -0.1147 0.0614 0.4915 0.126 Uiso 1 1 calc R
C34 C 0.0092(11) 0.04889(18) 0.5786(10) 0.097(4) Uani 1 1 d DU
H34A H 0.0639 0.0545 0.6335 0.116 Uiso 1 1 calc R
H34B H 0.0494 0.0461 0.5205 0.116 Uiso 1 1 calc R
C35 C -0.0268(11) 0.02763(17) 0.6108(12) 0.105(4) Uani 1 1 d DU
H35A H -0.0790 0.0305 0.6596 0.126 Uiso 1 1 calc R
H35B H -0.0695 0.0206 0.5514 0.126 Uiso 1 1 calc R
C36 C 0.0495(13) 0.0116(2) 0.6548(12) 0.120(5) Uani 1 1 d DU
H36A H 0.0935 0.0189 0.7126 0.145 Uiso 1 1 calc R
H36B H 0.1003 0.0086 0.6049 0.145 Uiso 1 1 calc R
C37 C 0.0176(11) -0.00951(19) 0.6902(12) 0.107(4) Uani 1 1 d DU
H37A H -0.0303 -0.0069 0.7428 0.128 Uiso 1 1 calc R
H37B H -0.0277 -0.0170 0.6337 0.128 Uiso 1 1 calc R
C38 C 0.1023(14) -0.0246(2) 0.7306(13) 0.140(6) Uani 1 1 d DU
H38A H 0.1487 -0.0274 0.6769 0.168 Uiso 1 1 calc R
H38B H 0.1488 -0.0168 0.7851 0.168 Uiso 1 1 calc R
C39 C 0.0769(11) -0.04561(19) 0.7696(12) 0.115(6) Uani 1 1 d D
H39A H 0.0371 -0.0435 0.8276 0.172 Uiso 1 1 calc R
H39B H 0.1451 -0.0537 0.7905 0.172 Uiso 1 1 calc R
H39C H 0.0312 -0.0540 0.7175 0.172 Uiso 1 1 calc R
C40 C 0.5094(7) 0.09964(12) 0.4115(6) 0.036(2) Uani 1 1 d .
H40A H 0.5019 0.0955 0.4817 0.043 Uiso 1 1 calc R
H40B H 0.4435 0.0943 0.3679 0.043 Uiso 1 1 calc R
C41 C 0.6118(8) 0.08862(13) 0.3803(7) 0.047(2) Uani 1 1 d .
H41A H 0.6762 0.0931 0.4281 0.056 Uiso 1 1 calc R
H41B H 0.6231 0.0942 0.3131 0.056 Uiso 1 1 calc R
C42 C 0.6086(9) 0.06336(13) 0.3760(7) 0.052(3) Uani 1 1 d .
H42A H 0.6714 0.0582 0.3428 0.063 Uiso 1 1 calc R
H42B H 0.5405 0.0589 0.3329 0.063 Uiso 1 1 calc R
C43 C 0.6125(8) 0.05137(13) 0.4774(7) 0.049(2) Uani 1 1 d .
H43A H 0.6700 0.0581 0.5266 0.059 Uiso 1 1 calc R
H43B H 0.5411 0.0531 0.5032 0.059 Uiso 1 1 calc R
C44 C 0.6370(9) 0.02694(14) 0.4666(7) 0.055(3) Uani 1 1 d .
H44A H 0.5786 0.0205 0.4175 0.066 Uiso 1 1 calc R
H44B H 0.7071 0.0255 0.4383 0.066 Uiso 1 1 calc R
C45 C 0.6452(9) 0.01351(14) 0.5632(7) 0.052(3) Uani 1 1 d .
H45A H 0.5729 0.0134 0.5882 0.063 Uiso 1 1 calc R
H45B H 0.6987 0.0206 0.6149 0.063 Uiso 1 1 calc R
C46 C 0.6810(9) -0.01031(14) 0.5480(7) 0.057(3) Uani 1 1 d .
H46A H 0.6260 -0.0174 0.4975 0.069 Uiso 1 1 calc R
H46B H 0.7517 -0.0101 0.5200 0.069 Uiso 1 1 calc R
C47 C 0.6946(10) -0.02427(15) 0.6415(7) 0.062(3) Uani 1 1 d .
H47A H 0.6236 -0.0248 0.6688 0.075 Uiso 1 1 calc R
H47B H 0.7487 -0.0171 0.6925 0.075 Uiso 1 1 calc R
C48 C 0.7322(9) -0.04780(14) 0.6256(8) 0.060(3) Uani 1 1 d .
H48A H 0.6767 -0.0550 0.5759 0.072 Uiso 1 1 calc R
H48B H 0.8016 -0.0472 0.5957 0.072 Uiso 1 1 calc R
C49 C 0.7503(9) -0.06219(16) 0.7180(8) 0.068(3) Uani 1 1 d .
H49A H 0.8000 -0.0544 0.7705 0.081 Uiso 1 1 calc R
H49B H 0.6791 -0.0642 0.7439 0.081 Uiso 1 1 calc R
C50 C 0.7983(10) -0.08453(16) 0.7017(10) 0.086(4) Uani 1 1 d .
H50A H 0.7475 -0.0929 0.6533 0.129 Uiso 1 1 calc R
H50B H 0.8099 -0.0925 0.7657 0.129 Uiso 1 1 calc R
H50C H 0.8686 -0.0828 0.6755 0.129 Uiso 1 1 calc R
C51 C 0.7607(7) 0.09828(11) 0.7229(5) 0.034(2) Uani 1 1 d .
H51A H 0.6810 0.0983 0.7279 0.041 Uiso 1 1 calc R
H51B H 0.7712 0.0910 0.6589 0.041 Uiso 1 1 calc R
C52 C 0.8185(7) 0.08471(12) 0.8090(6) 0.040(2) Uani 1 1 d .
H52A H 0.8151 0.0925 0.8732 0.048 Uiso 1 1 calc R
H52B H 0.8967 0.0829 0.8001 0.048 Uiso 1 1 calc R
C53 C 0.7650(8) 0.06203(13) 0.8133(7) 0.047(2) Uani 1 1 d .
H53A H 0.6892 0.0641 0.8291 0.057 Uiso 1 1 calc R
H53B H 0.7598 0.0553 0.7457 0.057 Uiso 1 1 calc R
C54 C 0.8229(9) 0.04622(13) 0.8879(7) 0.056(3) Uani 1 1 d .
H54A H 0.8264 0.0528 0.9558 0.067 Uiso 1 1 calc R
H54B H 0.8994 0.0444 0.8732 0.067 Uiso 1 1 calc R
C55 C 0.7708(8) 0.02362(13) 0.8897(7) 0.049(2) Uani 1 1 d .
H55A H 0.6966 0.0253 0.9099 0.059 Uiso 1 1 calc R
H55B H 0.7619 0.0175 0.8207 0.059 Uiso 1 1 calc R
C56 C 0.8342(9) 0.00727(13) 0.9590(7) 0.055(3) Uani 1 1 d .
H56A H 0.8437 0.0134 1.0279 0.066 Uiso 1 1 calc R
H56B H 0.9082 0.0055 0.9384 0.066 Uiso 1 1 calc R
C57 C 0.7820(9) -0.01535(14) 0.9618(7) 0.057(3) Uani 1 1 d .
H57A H 0.7095 -0.0138 0.9857 0.069 Uiso 1 1 calc R
H57B H 0.7693 -0.0213 0.8925 0.069 Uiso 1 1 calc R
C58 C 0.8496(8) -0.03182(13) 1.0282(8) 0.058(3) Uani 1 1 d .
H58A H 0.9219 -0.0334 1.0039 0.070 Uiso 1 1 calc R
H58B H 0.8628 -0.0257 1.0972 0.070 Uiso 1 1 calc R
C59 C 0.8006(8) -0.05426(13) 1.0335(7) 0.053(3) Uani 1 1 d .
H59A H 0.7841 -0.0602 0.9644 0.063 Uiso 1 1 calc R
H59B H 0.7301 -0.0529 1.0613 0.063 Uiso 1 1 calc R
C60 C 0.8727(9) -0.07063(14) 1.0966(8) 0.064(3) Uani 1 1 d .
H60A H 0.9446 -0.0714 1.0708 0.077 Uiso 1 1 calc R
H60B H 0.8862 -0.0650 1.1664 0.077 Uiso 1 1 calc R
C61 C 0.8275(10) -0.09348(15) 1.0989(9) 0.078(4) Uani 1 1 d .
H61A H 0.7566 -0.0931 1.1249 0.117 Uiso 1 1 calc R
H61B H 0.8788 -0.1028 1.1425 0.117 Uiso 1 1 calc R
H61C H 0.8174 -0.0996 1.0307 0.117 Uiso 1 1 calc R
C62 C 0.4756(8) 0.11896(12) 0.9409(6) 0.041(2) Uani 1 1 d .
H62A H 0.3977 0.1189 0.9529 0.049 Uiso 1 1 calc R
H62B H 0.4791 0.1124 0.8739 0.049 Uiso 1 1 calc R
C63 C 0.5418(8) 0.10461(12) 1.0204(6) 0.043(2) Uani 1 1 d .
H63A H 0.6188 0.1038 1.0062 0.052 Uiso 1 1 calc R
H63B H 0.5419 0.1115 1.0873 0.052 Uiso 1 1 calc R
C64 C 0.4952(8) 0.08153(13) 1.0222(7) 0.046(2) Uani 1 1 d .
H64A H 0.4786 0.0762 0.9522 0.055 Uiso 1 1 calc R
H64B H 0.4250 0.0822 1.0509 0.055 Uiso 1 1 calc R
C65 C 0.5701(8) 0.06481(13) 1.0822(7) 0.047(2) Uani 1 1 d .
H65A H 0.6376 0.0631 1.0499 0.057 Uiso 1 1 calc R
H65B H 0.5920 0.0708 1.1506 0.057 Uiso 1 1 calc R
C66 C 0.5199(8) 0.04245(13) 1.0913(7) 0.048(2) Uani 1 1 d .
H66A H 0.4936 0.0370 1.0228 0.058 Uiso 1 1 calc R
H66B H 0.4548 0.0441 1.1270 0.058 Uiso 1 1 calc R
C67 C 0.5931(9) 0.02504(13) 1.1447(7) 0.052(3) Uani 1 1 d .
H67A H 0.6563 0.0229 1.1070 0.062 Uiso 1 1 calc R
H67B H 0.6224 0.0308 1.2119 0.062 Uiso 1 1 calc R
C68 C 0.5428(9) 0.00319(13) 1.1583(7) 0.052(3) Uani 1 1 d .
H68A H 0.5168 -0.0029 1.0910 0.063 Uiso 1 1 calc R
H68B H 0.4774 0.0054 1.1932 0.063 Uiso 1 1 calc R
C69 C 0.6161(9) -0.01387(13) 1.2166(7) 0.056(3) Uani 1 1 d .
H69A H 0.6805 -0.0163 1.1807 0.068 Uiso 1 1 calc R
H69B H 0.6436 -0.0075 1.2831 0.068 Uiso 1 1 calc R
C70 C 0.5668(9) -0.03572(13) 1.2334(7) 0.053(3) Uani 1 1 d .
H70A H 0.5422 -0.0424 1.1669 0.064 Uiso 1 1 calc R
H70B H 0.5005 -0.0333 1.2667 0.064 Uiso 1 1 calc R
C71 C 0.6383(10) -0.05218(14) 1.2946(8) 0.068(3) Uani 1 1 d .
H71A H 0.6630 -0.0456 1.3613 0.082 Uiso 1 1 calc R
H71B H 0.7044 -0.0548 1.2613 0.082 Uiso 1 1 calc R
C72 C 0.5847(10) -0.07412(15) 1.3100(7) 0.070(3) Uani 1 1 d .
H72A H 0.5198 -0.0718 1.3442 0.105 Uiso 1 1 calc R
H72B H 0.6370 -0.0837 1.3511 0.105 Uiso 1 1 calc R
H72C H 0.5625 -0.0811 1.2447 0.105 Uiso 1 1 calc R
C73 C 0.5137(9) 0.21101(13) 0.9822(7) 0.058(3) Uani 1 1 d .
H73A H 0.5354 0.2195 0.9259 0.087 Uiso 1 1 calc R
H73B H 0.5654 0.2139 1.0428 0.087 Uiso 1 1 calc R
H73C H 0.4396 0.2154 0.9939 0.087 Uiso 1 1 calc R
C74 C 0.0388(9) 0.17254(16) 0.3579(7) 0.059(3) Uani 1 1 d .
H74A H 0.0715 0.1840 0.3198 0.088 Uiso 1 1 calc R
H74B H -0.0311 0.1778 0.3767 0.088 Uiso 1 1 calc R
H74C H 0.0257 0.1593 0.3163 0.088 Uiso 1 1 calc R
C75 C 0.5526(10) 0.18448(17) 0.3704(9) 0.077(4) Uani 1 1 d .
H75A H 0.4884 0.1806 0.4031 0.115 Uiso 1 1 calc R
H75B H 0.5281 0.1909 0.3043 0.115 Uiso 1 1 calc R
H75C H 0.5977 0.1952 0.4119 0.115 Uiso 1 1 calc R
C76 C 1.0476(8) 0.15047(16) 0.9330(8) 0.060(3) Uani 1 1 d .
H76A H 1.0363 0.1664 0.9280 0.091 Uiso 1 1 calc R
H76B H 1.1192 0.1467 0.9129 0.091 Uiso 1 1 calc R
H76C H 1.0452 0.1457 1.0024 0.091 Uiso 1 1 calc R
C77 C 0.2641(9) 0.22213(13) 0.6685(7) 0.056(3) Uani 1 1 d .
H77A H 0.3402 0.2278 0.6733 0.067 Uiso 1 1 calc R
H77B H 0.2344 0.2257 0.7317 0.067 Uiso 1 1 calc R
C78 C 0.1942(11) 0.23236(19) 0.5806(8) 0.078(3) Uani 1 1 d .
H78A H 0.1243 0.2242 0.5657 0.093 Uiso 1 1 calc R
H78B H 0.1770 0.2478 0.5961 0.093 Uiso 1 1 calc R
O79 O 0.2538(7) 0.23159(15) 0.4959(6) 0.088(3) Uani 1 1 d .
C80 C 0.1947(13) 0.2235(2) 0.4095(10) 0.105(5) Uani 1 1 d .
H80A H 0.1325 0.2335 0.3866 0.126 Uiso 1 1 calc R
H80B H 0.1650 0.2088 0.4219 0.126 Uiso 1 1 calc R
C81 C 0.2723(13) 0.2221(2) 0.3301(9) 0.098(4) Uani 1 1 d .
H81A H 0.2968 0.2370 0.3133 0.117 Uiso 1 1 calc R
H81B H 0.3379 0.2133 0.3555 0.117 Uiso 1 1 calc R
O82 O 0.2149(8) 0.21211(12) 0.2451(6) 0.092(3) Uani 1 1 d .
C83 C 0.2844(12) 0.2098(2) 0.1663(9) 0.095(5) Uani 1 1 d .
H83A H 0.3548 0.2027 0.1929 0.115 Uiso 1 1 calc R
H83B H 0.3004 0.2245 0.1391 0.115 Uiso 1 1 calc R
C84 C 0.2225(11) 0.19576(17) 0.0851(9) 0.077(4) Uani 1 1 d .
H84A H 0.1480 0.2019 0.0663 0.093 Uiso 1 1 calc R
H84B H 0.2609 0.1961 0.0247 0.093 Uiso 1 1 calc R
O85 O 0.2137(6) 0.17338(10) 0.1178(5) 0.067(2) Uani 1 1 d .
C86 C 0.3053(10) 0.16022(17) 0.1023(8) 0.071(3) Uani 1 1 d .
H86A H 0.3738 0.1676 0.1317 0.085 Uiso 1 1 calc R
H86B H 0.3077 0.1584 0.0293 0.085 Uiso 1 1 calc R
C87 C 0.2978(9) 0.13837(16) 0.1494(7) 0.059(3) Uani 1 1 d .
H87A H 0.2211 0.1360 0.1622 0.071 Uiso 1 1 calc R
H87B H 0.3152 0.1269 0.1013 0.071 Uiso 1 1 calc R
C88 C 0.9313(9) 0.18122(14) 0.6291(7) 0.055(3) Uani 1 1 d .
H88A H 0.8777 0.1932 0.6115 0.066 Uiso 1 1 calc R
H88B H 0.9668 0.1777 0.5689 0.066 Uiso 1 1 calc R
C89 C 1.0137(11) 0.18824(18) 0.7107(8) 0.078(4) Uani 1 1 d .
H89A H 1.0681 0.1979 0.6839 0.094 Uiso 1 1 calc R
H89B H 1.0529 0.1752 0.7418 0.094 Uiso 1 1 calc R
O90 O 0.9615(6) 0.20024(10) 0.7866(5) 0.065(2) Uani 1 1 d .
C91 C 1.0323(11) 0.21586(18) 0.8357(9) 0.087(4) Uani 1 1 d .
H91A H 1.0536 0.2265 0.7859 0.105 Uiso 1 1 calc R
H91B H 1.0999 0.2084 0.8672 0.105 Uiso 1 1 calc R
C92 C 0.9816(12) 0.22803(16) 0.9145(9) 0.086(4) Uani 1 1 d .
H92A H 1.0339 0.2392 0.9463 0.103 Uiso 1 1 calc R
H92B H 0.9147 0.2358 0.8835 0.103 Uiso 1 1 calc R
O93 O 0.9536(7) 0.21280(11) 0.9898(6) 0.078(2) Uani 1 1 d .
C94 C 0.9267(13) 0.2242(2) 1.0750(10) 0.101(5) Uani 1 1 d .
H94A H 0.8677 0.2351 1.0548 0.121 Uiso 1 1 calc R
H94B H 0.9918 0.2322 1.1083 0.121 Uiso 1 1 calc R
C95 C 0.8891(13) 0.2076(2) 1.1448(10) 0.099(5) Uani 1 1 d .
H95A H 0.9427 0.1954 1.1550 0.119 Uiso 1 1 calc R
H95B H 0.8840 0.2145 1.2109 0.119 Uiso 1 1 calc R
O96 O 0.7907(8) 0.19977(11) 1.1062(5) 0.082(3) Uani 1 1 d .
C97 C 0.7393(11) 0.18729(17) 1.1787(8) 0.075(3) Uani 1 1 d .
H97A H 0.6593 0.1902 1.1685 0.090 Uiso 1 1 calc R
H97B H 0.7684 0.1923 1.2472 0.090 Uiso 1 1 calc R
C98 C 0.7586(10) 0.16341(15) 1.1709(7) 0.063(3) Uani 1 1 d .
H98A H 0.8359 0.1608 1.1607 0.076 Uiso 1 1 calc R
H98B H 0.7455 0.1561 1.2341 0.076 Uiso 1 1 calc R
P1 P 0.3078(3) 0.26323(3) 0.92586(19) 0.0540(7) Uani 1 1 d .
F1 F 0.3974(6) 0.25952(10) 1.0202(4) 0.084(2) Uani 1 1 d .
F2 F 0.3915(5) 0.25389(9) 0.8549(4) 0.0740(18) Uani 1 1 d .
F3 F 0.2192(6) 0.26649(9) 0.8299(5) 0.090(2) Uani 1 1 d .
F4 F 0.2246(6) 0.27250(11) 0.9967(5) 0.095(2) Uani 1 1 d .
F5 F 0.3514(6) 0.28748(8) 0.9115(4) 0.080(2) Uani 1 1 d .
F6 F 0.2642(5) 0.23903(8) 0.9389(5) 0.0745(18) Uani 1 1 d .
O200 O 0.7067(7) 0.21382(11) 0.8263(7) 0.082(3) Uani 1 1 d .
C201 C 0.6332(12) 0.18960(19) 0.6958(10) 0.099(5) Uani 1 1 d .
D20A H 0.6737 0.1785 0.7387 0.148 Uiso 1 1 calc R
D20B H 0.6608 0.1900 0.6305 0.148 Uiso 1 1 calc R
D20C H 0.5549 0.1859 0.6861 0.148 Uiso 1 1 calc R
C202 C 0.6485(11) 0.21077(19) 0.7428(10) 0.076(4) Uani 1 1 d .
C203 C 0.5948(12) 0.23057(19) 0.6919(10) 0.098(5) Uani 1 1 d .
D20D H 0.6136 0.2436 0.7335 0.146 Uiso 1 1 calc R
D20E H 0.5150 0.2285 0.6823 0.146 Uiso 1 1 calc R
D20F H 0.6206 0.2325 0.6264 0.146 Uiso 1 1 calc R
O300 O 0.9985(7) 0.12862(13) 0.1809(6) 0.078(2) Uani 1 1 d .
C301 C 0.9261(16) 0.0984(2) 0.0891(10) 0.137(7) Uani 1 1 d .
D30C H 0.9788 0.1031 0.0444 0.206 Uiso 1 1 calc R
D30D H 0.8517 0.0987 0.0523 0.206 Uiso 1 1 calc R
D30E H 0.9438 0.0835 0.1133 0.206 Uiso 1 1 calc R
C302 C 0.9321(12) 0.11370(18) 0.1759(9) 0.074(3) Uani 1 1 d .
C303 C 0.8602(14) 0.1101(2) 0.2535(13) 0.144(7) Uani 1 1 d .
D30F H 0.8735 0.1217 0.3048 0.216 Uiso 1 1 calc R
D30G H 0.8757 0.0957 0.2846 0.216 Uiso 1 1 calc R
D30H H 0.7833 0.1107 0.2228 0.216 Uiso 1 1 calc R

loop_
_atom_site_aniso_label
_atom_site_aniso_U_11
_atom_site_aniso_U_22
_atom_site_aniso_U_33
_atom_site_aniso_U_23
_atom_site_aniso_U_13
_atom_site_aniso_U_12
Ag1 0.0807(7) 0.0402(3) 0.0706(5) 0.0003(3) -0.0145(4) -0.0061(4)
O4 0.066(5) 0.051(3) 0.042(4) 0.007(3) -0.001(3) 0.015(3)
O6 0.067(5) 0.035(3) 0.044(3) -0.007(3) -0.002(3) 0.005(3)
O11 0.060(5) 0.096(5) 0.027(3) -0.001(3) 0.011(3) 0.028(4)
O13 0.043(5) 0.065(4) 0.038(3) 0.000(3) 0.003(3) 0.018(3)
O18 0.049(4) 0.039(3) 0.045(3) 0.003(2) 0.010(3) -0.008(3)
O20 0.068(5) 0.050(3) 0.040(4) 0.009(3) 0.008(3) 0.008(3)
O25 0.062(5) 0.073(4) 0.037(4) -0.017(3) 0.015(3) -0.011(4)
O27 0.039(5) 0.055(3) 0.041(3) -0.008(3) 0.003(3) -0.003(3)
C1 0.040(6) 0.035(4) 0.028(4) 0.004(3) 0.001(4) -0.002(4)
C2 0.039(6) 0.036(4) 0.031(4) 0.000(3) 0.009(4) 0.005(4)
C3 0.048(7) 0.043(4) 0.040(5) -0.005(4) 0.021(5) 0.015(4)
C4 0.039(6) 0.045(5) 0.046(5) -0.003(4) 0.013(5) 0.009(4)
C5 0.056(7) 0.035(4) 0.044(5) 0.000(4) 0.007(5) 0.005(4)
C6 0.046(7) 0.040(4) 0.049(5) -0.002(4) 0.019(5) 0.002(4)
C7 0.051(7) 0.042(4) 0.037(5) -0.001(4) 0.008(5) 0.005(4)
C8 0.039(6) 0.039(4) 0.041(5) -0.003(3) 0.010(5) 0.004(4)
C9 0.038(6) 0.037(4) 0.028(4) 0.002(3) 0.000(4) 0.005(4)
C10 0.035(6) 0.039(4) 0.036(5) 0.000(3) 0.001(4) 0.001(4)
C11 0.056(7) 0.040(4) 0.036(5) 0.000(3) 0.016(5) 0.008(4)
C12 0.039(6) 0.059(5) 0.027(5) 0.000(4) -0.006(4) 0.008(4)
C13 0.044(7) 0.045(5) 0.041(5) 0.002(4) 0.005(5) 0.006(4)
C14 0.033(6) 0.043(4) 0.035(5) -0.004(3) 0.004(4) -0.001(4)
C15 0.021(5) 0.047(4) 0.036(5) 0.000(3) 0.005(4) 0.000(4)
C16 0.034(6) 0.034(4) 0.032(4) 0.002(3) 0.011(4) 0.002(3)
C17 0.022(5) 0.031(4) 0.036(4) -0.005(3) -0.004(4) 0.000(3)
C18 0.030(6) 0.036(4) 0.045(5) -0.005(3) 0.009(4) 0.002(4)
C19 0.039(6) 0.035(4) 0.042(5) 0.004(3) 0.001(4) 0.001(4)
C20 0.037(6) 0.044(4) 0.028(4) 0.004(3) 0.010(4) -0.001(4)
C21 0.027(5) 0.031(4) 0.035(4) 0.000(3) 0.001(4) 0.003(3)
C22 0.047(7) 0.027(4) 0.030(4) 0.000(3) 0.006(4) 0.008(4)
C23 0.056(7) 0.023(4) 0.033(5) 0.004(3) 0.005(4) 0.009(4)
C24 0.048(7) 0.027(4) 0.023(4) 0.001(3) -0.002(4) 0.001(4)
C25 0.053(7) 0.034(4) 0.025(4) -0.004(3) 0.005(4) 0.002(4)
C26 0.048(7) 0.033(4) 0.037(5) -0.003(3) 0.001(5) -0.004(4)
C27 0.058(8) 0.024(4) 0.044(5) 0.005(3) 0.010(5) -0.001(4)
C28 0.042(6) 0.025(3) 0.028(4) 0.001(3) 0.004(4) -0.002(3)
C29 0.055(7) 0.051(5) 0.044(5) -0.002(4) 0.009(5) -0.001(5)
C30 0.056(7) 0.060(6) 0.046(6) 0.003(4) 0.017(5) -0.003(5)
C31 0.058(8) 0.060(6) 0.066(7) -0.012(5) 0.007(6) 0.000(5)
C32 0.050(8) 0.086(6) 0.069(7) -0.013(5) 0.018(6) -0.008(6)
C33 0.074(10) 0.078(6) 0.155(12) -0.032(7) -0.011(9) -0.007(6)
C34 0.094(11) 0.086(6) 0.101(9) 0.000(7) -0.020(8) -0.018(6)
C35 0.071(10) 0.072(6) 0.171(13) -0.030(7) 0.006(9) -0.005(6)
C36 0.130(13) 0.092(8) 0.126(12) 0.013(8) -0.031(10) -0.027(7)
C37 0.087(11) 0.080(7) 0.148(13) -0.014(7) -0.004(9) -0.011(6)
C38 0.141(15) 0.107(10) 0.156(15) 0.031(10) -0.046(12) -0.023(9)
C39 0.063(10) 0.079(9) 0.192(17) -0.002(9) -0.024(10) 0.001(7)
C40 0.031(6) 0.041(4) 0.034(5) -0.001(3) -0.006(4) -0.003(4)
C41 0.041(7) 0.047(5) 0.051(6) -0.003(4) 0.001(5) 0.006(4)
C42 0.059(7) 0.046(5) 0.051(6) -0.012(4) 0.003(5) 0.011(4)
C43 0.041(7) 0.049(5) 0.053(6) -0.005(4) -0.007(5) 0.009(4)
C44 0.050(7) 0.049(5) 0.066(7) -0.002(4) 0.004(6) 0.006(4)
C45 0.052(7) 0.051(5) 0.051(6) 0.002(4) -0.003(5) 0.012(5)
C46 0.064(8) 0.046(5) 0.060(6) 0.001(4) 0.005(6) 0.007(5)
C47 0.078(9) 0.053(6) 0.056(6) 0.002(5) 0.012(6) 0.007(5)
C48 0.060(8) 0.049(5) 0.071(7) 0.001(5) 0.005(6) 0.004(5)
C49 0.055(8) 0.061(6) 0.086(8) 0.010(6) 0.005(7) 0.005(5)
C50 0.069(9) 0.057(6) 0.131(11) 0.024(7) 0.014(8) 0.012(6)
C51 0.046(6) 0.031(4) 0.025(4) -0.005(3) -0.001(4) 0.005(4)
C52 0.042(6) 0.033(4) 0.042(5) 0.002(3) -0.005(4) 0.005(4)
C53 0.049(7) 0.039(4) 0.053(6) 0.005(4) 0.005(5) -0.007(4)
C54 0.060(8) 0.034(4) 0.072(7) 0.008(4) 0.004(6) -0.002(4)
C55 0.051(7) 0.039(4) 0.055(6) 0.004(4) 0.001(5) 0.003(4)
C56 0.064(8) 0.033(4) 0.068(6) 0.009(4) 0.011(6) -0.003(4)
C57 0.068(8) 0.047(5) 0.053(6) 0.005(4) -0.006(6) -0.003(5)
C58 0.052(7) 0.039(5) 0.081(7) 0.020(4) 0.001(6) -0.002(4)
C59 0.046(7) 0.049(5) 0.060(6) 0.010(4) -0.001(5) -0.008(4)
C60 0.067(8) 0.047(5) 0.075(7) 0.017(5) 0.000(6) 0.004(5)
C61 0.096(10) 0.046(6) 0.092(9) 0.011(5) 0.007(8) -0.002(6)
C62 0.055(7) 0.035(4) 0.034(5) -0.003(3) 0.014(5) -0.001(4)
C63 0.041(6) 0.042(4) 0.045(5) 0.009(4) 0.001(5) 0.003(4)
C64 0.051(7) 0.041(4) 0.044(5) 0.007(4) 0.001(5) -0.006(4)
C65 0.056(7) 0.041(4) 0.045(5) 0.006(4) 0.008(5) 0.004(4)
C66 0.057(7) 0.043(5) 0.043(5) 0.004(4) -0.001(5) -0.001(4)
C67 0.073(8) 0.038(4) 0.044(5) 0.001(4) 0.007(5) -0.001(4)
C68 0.064(8) 0.044(5) 0.051(6) 0.002(4) 0.014(5) 0.004(5)
C69 0.084(9) 0.038(5) 0.049(6) -0.002(4) 0.015(6) 0.001(5)
C70 0.078(8) 0.038(4) 0.047(6) 0.003(4) 0.016(5) 0.009(5)
C71 0.099(10) 0.040(5) 0.066(7) 0.012(4) 0.016(7) 0.013(5)
C72 0.105(10) 0.050(6) 0.055(6) 0.008(4) 0.012(7) 0.010(6)
C73 0.084(9) 0.033(4) 0.057(6) -0.002(4) 0.004(6) 0.002(5)
C74 0.048(7) 0.074(6) 0.053(6) -0.003(5) 0.003(6) 0.022(5)
C75 0.086(10) 0.065(7) 0.076(8) 0.019(5) -0.002(7) 0.024(6)
C76 0.046(7) 0.068(6) 0.063(7) -0.010(5) -0.008(6) -0.008(5)
C77 0.057(8) 0.046(5) 0.058(6) 0.007(4) -0.015(5) 0.003(5)
C78 0.086(10) 0.080(7) 0.070(8) 0.022(6) 0.021(7) 0.020(7)
O79 0.074(7) 0.123(7) 0.065(5) 0.020(5) -0.003(5) 0.002(5)
C80 0.139(14) 0.105(10) 0.075(9) -0.041(8) 0.032(10) -0.016(9)
C81 0.123(13) 0.093(9) 0.073(9) -0.020(7) -0.003(9) -0.009(8)
O82 0.117(8) 0.076(5) 0.084(6) -0.013(4) 0.021(6) -0.007(5)
C83 0.137(14) 0.084(8) 0.078(9) -0.002(7) 0.061(10) -0.014(8)
C84 0.094(11) 0.063(6) 0.078(8) 0.006(6) 0.024(8) 0.014(6)
O85 0.083(6) 0.059(4) 0.062(4) 0.011(3) 0.020(4) 0.015(4)
C86 0.078(9) 0.073(7) 0.066(7) 0.013(5) 0.027(7) 0.022(6)
C87 0.068(8) 0.073(6) 0.037(5) -0.002(4) 0.008(5) 0.017(5)
C88 0.067(8) 0.045(5) 0.057(6) -0.004(4) 0.020(6) -0.027(5)
C89 0.099(11) 0.076(7) 0.067(7) -0.016(6) 0.039(7) -0.027(7)
O90 0.074(6) 0.060(4) 0.063(4) -0.013(3) 0.022(4) -0.026(4)
C91 0.096(11) 0.073(7) 0.099(9) -0.026(7) 0.036(8) -0.044(7)
C92 0.131(12) 0.042(6) 0.082(8) -0.020(5) 0.008(8) -0.016(6)
O93 0.102(7) 0.061(4) 0.074(5) -0.019(4) 0.025(5) -0.014(4)
C94 0.130(13) 0.079(8) 0.099(10) -0.054(7) 0.037(9) -0.039(8)
C95 0.114(13) 0.110(10) 0.078(9) -0.023(8) 0.025(9) -0.027(9)
O96 0.120(8) 0.061(4) 0.062(5) -0.015(4) 0.000(5) -0.027(5)
C97 0.101(10) 0.070(7) 0.054(7) -0.012(5) 0.010(7) 0.010(7)
C98 0.086(9) 0.054(6) 0.048(6) -0.011(4) 0.005(6) -0.002(5)
P1 0.072(2) 0.0386(11) 0.0521(15) 0.0033(10) 0.0120(15) 0.0040(12)
F1 0.107(6) 0.076(4) 0.064(4) 0.006(3) -0.010(4) -0.002(4)
F2 0.088(5) 0.060(3) 0.080(4) -0.008(3) 0.034(4) 0.005(3)
F3 0.111(6) 0.067(4) 0.082(4) 0.005(3) -0.018(4) 0.022(4)
F4 0.107(6) 0.097(5) 0.094(5) 0.005(4) 0.055(5) 0.030(4)
F5 0.128(6) 0.037(3) 0.080(4) 0.000(3) 0.028(4) -0.006(3)
F6 0.069(5) 0.055(3) 0.097(5) 0.020(3) 0.002(4) -0.009(3)
O200 0.099(7) 0.064(4) 0.089(6) 0.025(4) 0.028(6) 0.028(4)
C201 0.135(14) 0.084(9) 0.086(9) 0.007(7) 0.049(9) 0.039(8)
C202 0.086(11) 0.080(8) 0.071(8) 0.030(6) 0.040(8) 0.034(7)
C203 0.118(13) 0.084(8) 0.097(10) 0.028(7) 0.038(9) 0.040(8)
O300 0.074(6) 0.080(5) 0.078(5) -0.001(4) -0.001(5) -0.002(5)
C301 0.23(2) 0.097(10) 0.073(9) 0.013(8) -0.013(12) -0.044(12)
C302 0.091(11) 0.060(7) 0.067(8) 0.018(6) -0.002(7) 0.010(7)
C303 0.154(17) 0.110(12) 0.190(18) 0.063(11) 0.103(15) 0.027(11)

loop_
_atom_type_symbol
_atom_type_description
_atom_type_scat_dispersion_real
_atom_type_scat_dispersion_imag
_atom_type_scat_source
C C 0.0181 0.0091 'International Tables Vol C Tables 4.2.6.8 and 6.1.1.4'
D D 0.0000 0.0000 'International Tables Vol C Tables 4.2.6.8 and 6.1.1.4'
O O 0.0492 0.0322 'International Tables Vol C Tables 4.2.6.8 and 6.1.1.4'
F F 0.0727 0.0534 'International Tables Vol C Tables 4.2.6.8 and 6.1.1.4'
P P 0.2955 0.4335 'International Tables Vol C Tables 4.2.6.8 and 6.1.1.4'
Ag Ag 0.1306 4.2820 'International Tables Vol C Tables 4.2.6.8 and 6.1.1.4'
H H 0.0000 0.0000 'International Tables Vol C Tables 4.2.6.8 and 6.1.1.4'

loop_
_geom_angle_atom_site_label_1
_geom_angle_atom_site_label_2
_geom_angle_atom_site_label_3
_geom_angle
O200 Ag1 C26 150.0(3)
O200 Ag1 O93 95.3(3)
C26 Ag1 O93 114.4(3)
C4 O4 C77 117.1(7)
C6 O6 C73 118.6(7)
C11 O11 C87 120.8(7)
C13 O13 C74 117.7(7)
C18 O18 C88 117.8(6)
C20 O20 C75 115.3(7)
C25 O25 C98 123.8(8)
C27 O27 C76 118.7(7)
C6 C1 C2 115.2(7)
C6 C1 C28 120.4(7)
C2 C1 C28 124.4(6)
C3 C2 C1 125.2(7)
C2 C3 C4 114.7(8)
C2 C3 C7 122.9(7)
C4 C3 C7 122.0(8)
C5 C4 O4 123.1(7)
C5 C4 C3 122.9(8)
O4 C4 C3 114.0(8)
C4 C5 C6 119.3(8)
C5 C6 O6 123.0(7)
C5 C6 C1 122.6(8)
O6 C6 C1 114.4(7)
C29 C7 C3 111.9(7)
C29 C7 C8 109.5(7)
C3 C7 C8 114.6(8)
C9 C8 C13 116.3(8)
C9 C8 C7 123.5(8)
C13 C8 C7 119.6(8)
C8 C9 C10 125.1(8)
C9 C10 C11 115.6(8)
C9 C10 C14 124.4(7)
C11 C10 C14 120.0(7)
C12 C11 O11 123.5(8)
C12 C11 C10 122.1(8)
O11 C11 C10 114.4(8)
C11 C12 C13 119.5(8)
O13 C13 C8 116.9(8)
O13 C13 C12 121.8(8)
C8 C13 C12 121.2(8)
C10 C14 C15 111.2(6)
C10 C14 C40 112.0(7)
C15 C14 C40 113.6(7)
C20 C15 C16 116.5(7)
C20 C15 C14 119.1(7)
C16 C15 C14 124.4(7)
C17 C16 C15 124.8(7)
C16 C17 C18 116.9(7)
C16 C17 C21 122.8(7)
C18 C17 C21 120.3(7)
O18 C18 C17 115.0(7)
O18 C18 C19 124.1(7)
C17 C18 C19 120.8(8)
C20 C19 C18 120.0(7)
O20 C20 C19 119.0(7)
O20 C20 C15 120.1(8)
C19 C20 C15 120.9(7)
C17 C21 C22 112.3(6)
C17 C21 C51 111.4(6)
C22 C21 C51 109.0(6)
C27 C22 C23 117.7(8)
C27 C22 C21 123.5(8)
C23 C22 C21 118.6(8)
C24 C23 C22 123.2(8)
C25 C24 C23 118.6(8)
C25 C24 C28 121.5(7)
C23 C24 C28 119.8(7)
O25 C25 C24 116.8(8)
O25 C25 C26 122.6(8)
C24 C25 C26 120.3(7)
C27 C26 C25 119.5(8)
C27 C26 Ag1 95.3(5)
C25 C26 Ag1 90.6(5)
O27 C27 C22 117.1(8)
O27 C27 C26 122.5(8)
C22 C27 C26 120.2(9)
C1 C28 C24 109.3(6)
C1 C28 C62 114.1(7)
C24 C28 C62 110.6(6)
C7 C29 C30 114.6(7)
C31 C30 C29 113.5(8)
C32 C31 C30 115.0(9)
C33 C32 C31 115.4(10)
C34 C33 C32 123.1(12)
C33 C34 C35 122.9(13)
C36 C35 C34 121.5(12)
C35 C36 C37 123.6(14)
C38 C37 C36 118.6(13)
C39 C38 C37 121.7(14)
C41 C40 C14 111.1(7)
C40 C41 C42 115.3(8)
C41 C42 C43 116.2(7)
C44 C43 C42 111.1(7)
C45 C44 C43 115.6(8)
C44 C45 C46 112.3(8)
C47 C46 C45 115.0(8)
C46 C47 C48 114.4(8)
C49 C48 C47 116.2(9)
C50 C49 C48 114.8(10)
C52 C51 C21 115.0(6)
C51 C52 C53 110.9(7)
C54 C53 C52 115.7(8)
C53 C54 C55 115.2(8)
C56 C55 C54 114.9(8)
C55 C56 C57 115.2(8)
C58 C57 C56 114.3(8)
C59 C58 C57 115.9(8)
C58 C59 C60 114.5(8)
C61 C60 C59 115.3(9)
C63 C62 C28 114.0(7)
C64 C63 C62 111.8(7)
C63 C64 C65 114.8(7)
C66 C65 C64 114.7(8)
C65 C66 C67 116.5(8)
C68 C67 C66 116.9(8)
C67 C68 C69 116.4(9)
C70 C69 C68 117.4(9)
C69 C70 C71 117.1(9)
C70 C71 C72 115.3(10)
O4 C77 C78 107.4(8)
O79 C78 C77 108.2(9)
C80 O79 C78 114.4(10)
O79 C80 C81 107.5(12)
O82 C81 C80 107.5(12)
C81 O82 C83 110.8(10)
O82 C83 C84 106.9(11)
O85 C84 C83 111.5(9)
C86 O85 C84 113.3(8)
O85 C86 C87 110.4(9)
O11 C87 C86 114.6(9)
O18 C88 C89 109.3(8)
C88 C89 O90 110.1(10)
C91 O90 C89 111.4(8)
O90 C91 C92 112.4(10)
O93 C92 C91 109.8(9)
C94 O93 C92 110.8(8)
C94 O93 Ag1 113.1(7)
C92 O93 Ag1 110.5(6)
O93 C94 C95 107.5(9)
O96 C95 C94 109.6(12)
C95 O96 C97 112.2(9)
O96 C97 C98 112.3(9)
O25 C98 C97 110.6(9)
F6 P1 F1 89.4(3)
F6 P1 F3 90.0(3)
F1 P1 F3 178.6(4)
F6 P1 F5 179.4(4)
F1 P1 F5 91.1(4)
F3 P1 F5 89.6(3)
F6 P1 F4 90.5(4)
F1 P1 F4 90.4(4)
F3 P1 F4 90.9(4)
F5 P1 F4 89.9(4)
F6 P1 F2 89.4(3)
F1 P1 F2 89.5(4)
F3 P1 F2 89.2(4)
F5 P1 F2 90.2(3)
F4 P1 F2 179.9(5)
C202 O200 Ag1 125.5(7)
O200 C202 C201 123.3(10)
O200 C202 C203 117.0(12)
C201 C202 C203 119.7(13)
O300 C302 C303 122.2(13)
O300 C302 C301 118.3(12)
C303 C302 C301 119.6(14)

loop_
_geom_bond_atom_site_label_1
_geom_bond_atom_site_label_2
_geom_bond_distance
Ag1 O200 2.280(7)
Ag1 C26 2.368(7)
Ag1 O93 2.457(7)
O4 C4 1.395(10)
O4 C77 1.453(10)
O6 C6 1.379(10)
O6 C73 1.436(9)
O11 C11 1.384(10)
O11 C87 1.416(11)
O13 C13 1.370(10)
O13 C74 1.419(10)
O18 C18 1.363(10)
O18 C88 1.434(9)
O20 C20 1.366(9)
O20 C75 1.418(11)
O25 C25 1.368(9)
O25 C98 1.432(11)
O27 C27 1.364(11)
O27 C76 1.424(10)
C1 C6 1.402(10)
C1 C2 1.403(11)
C1 C28 1.523(10)
C2 C3 1.402(11)
C3 C4 1.413(11)
C3 C7 1.521(12)
C4 C5 1.370(12)
C5 C6 1.377(12)
C7 C29 1.512(11)
C7 C8 1.536(11)
C8 C9 1.392(11)
C8 C13 1.393(11)
C9 C10 1.397(11)
C10 C11 1.398(11)
C10 C14 1.513(12)
C11 C12 1.381(12)
C12 C13 1.402(12)
C14 C15 1.524(11)
C14 C40 1.542(10)
C15 C20 1.402(11)
C15 C16 1.407(10)
C16 C17 1.375(11)
C17 C18 1.402(10)
C17 C21 1.514(10)
C18 C19 1.408(11)
C19 C20 1.390(11)
C21 C22 1.518(10)
C21 C51 1.536(10)
C22 C27 1.381(12)
C22 C23 1.416(12)
C23 C24 1.386(11)
C24 C25 1.372(11)
C24 C28 1.533(12)
C25 C26 1.424(12)
C26 C27 1.418(12)
C28 C62 1.535(10)
C29 C30 1.541(13)
C30 C31 1.511(13)
C31 C32 1.506(13)
C32 C33 1.483(11)
C33 C34 1.416(11)
C34 C35 1.448(12)
C35 C36 1.424(12)
C36 C37 1.439(12)
C37 C38 1.438(12)
C38 C39 1.427(12)
C40 C41 1.531(12)
C41 C42 1.535(11)
C42 C43 1.539(12)
C43 C44 1.523(11)
C44 C45 1.523(12)
C45 C46 1.532(12)
C46 C47 1.505(12)
C47 C48 1.524(12)
C48 C49 1.511(13)
C49 C50 1.505(13)
C51 C52 1.517(10)
C52 C53 1.529(11)
C53 C54 1.498(12)
C54 C55 1.515(11)
C55 C56 1.505(12)
C56 C57 1.518(12)
C57 C58 1.513(12)
C58 C59 1.494(11)
C59 C60 1.515(12)
C60 C61 1.496(13)
C62 C63 1.527(11)
C63 C64 1.515(11)
C64 C65 1.526(11)
C65 C66 1.502(11)
C66 C67 1.506(12)
C67 C68 1.485(12)
C68 C69 1.520(12)
C69 C70 1.487(12)
C70 C71 1.501(12)
C71 C72 1.511(13)
C77 C78 1.499(13)
C78 O79 1.431(13)
O79 C80 1.376(14)
C80 C81 1.522(18)
C81 O82 1.399(13)
O82 C83 1.450(13)
C83 C84 1.510(16)
C84 O85 1.436(12)
O85 C86 1.417(12)
C86 C87 1.476(13)
C88 C89 1.454(14)
C89 O90 1.466(12)
O90 C91 1.393(12)
C91 C92 1.491(15)
C92 O93 1.444(13)
O93 C94 1.412(12)
C94 C95 1.491(17)
C95 O96 1.338(14)
O96 C97 1.442(13)
C97 C98 1.474(13)
P1 F6 1.581(6)
P1 F1 1.581(7)
P1 F3 1.586(7)
P1 F5 1.586(6)
P1 F4 1.587(6)
P1 F2 1.594(6)
O200 C202 1.262(14)
C201 C202 1.433(17)
C202 C203 1.493(14)
O300 C302 1.214(13)
C301 C302 1.481(17)
C302 C303 1.467(17)

loop_
_geom_torsion_atom_site_label_1
_geom_torsion_atom_site_label_2
_geom_torsion_atom_site_label_3
_geom_torsion_atom_site_label_4
_geom_torsion
C6 C1 C2 C3 2.7(13)
C28 C1 C2 C3 -179.2(8)
C1 C2 C3 C4 -1.1(13)
C1 C2 C3 C7 -174.0(8)
C77 O4 C4 C5 -2.2(13)
C77 O4 C4 C3 177.2(8)
C2 C3 C4 C5 -1.5(13)
C7 C3 C4 C5 171.4(8)
C2 C3 C4 O4 179.1(7)
C7 C3 C4 O4 -8.0(12)
O4 C4 C5 C6 -178.3(8)
C3 C4 C5 C6 2.3(14)
C4 C5 C6 O6 178.5(8)
C4 C5 C6 C1 -0.5(14)
C73 O6 C6 C5 6.2(13)
C73 O6 C6 C1 -174.7(8)
C2 C1 C6 C5 -1.8(13)
C28 C1 C6 C5 180.0(8)
C2 C1 C6 O6 179.1(7)
C28 C1 C6 O6 0.9(12)
C2 C3 C7 C29 26.0(12)
C4 C3 C7 C29 -146.3(8)
C2 C3 C7 C8 -99.4(9)
C4 C3 C7 C8 88.2(10)
C29 C7 C8 C9 -75.2(11)
C3 C7 C8 C9 51.5(10)
C29 C7 C8 C13 95.9(9)
C3 C7 C8 C13 -137.5(8)
C13 C8 C9 C10 -2.2(12)
C7 C8 C9 C10 169.1(8)
C8 C9 C10 C11 0.2(12)
C8 C9 C10 C14 180.0(7)
C87 O11 C11 C12 -6.5(13)
C87 O11 C11 C10 174.1(8)
C9 C10 C11 C12 3.3(12)
C14 C10 C11 C12 -176.5(8)
C9 C10 C11 O11 -177.4(7)
C14 C10 C11 O11 2.8(11)
O11 C11 C12 C13 176.2(8)
C10 C11 C12 C13 -4.6(13)
C74 O13 C13 C8 -176.7(8)
C74 O13 C13 C12 3.1(12)
C9 C8 C13 O13 -179.3(7)
C7 C8 C13 O13 9.1(11)
C9 C8 C13 C12 0.9(12)
C7 C8 C13 C12 -170.8(8)
C11 C12 C13 O13 -177.5(8)
C11 C12 C13 C8 2.3(13)
C9 C10 C14 C15 -44.1(10)
C11 C10 C14 C15 135.7(8)
C9 C10 C14 C40 84.3(9)
C11 C10 C14 C40 -95.9(9)
C10 C14 C15 C20 -80.0(9)
C40 C14 C15 C20 152.5(7)
C10 C14 C15 C16 102.1(9)
C40 C14 C15 C16 -25.4(11)
C20 C15 C16 C17 -1.6(12)
C14 C15 C16 C17 176.4(7)
C15 C16 C17 C18 1.3(12)
C15 C16 C17 C21 -177.9(7)
C88 O18 C18 C17 173.9(7)
C88 O18 C18 C19 -9.0(11)
C16 C17 C18 O18 176.0(7)
C21 C17 C18 O18 -4.8(11)
C16 C17 C18 C19 -1.3(11)
C21 C17 C18 C19 178.0(7)
O18 C18 C19 C20 -175.4(7)
C17 C18 C19 C20 1.6(12)
C75 O20 C20 C19 -76.0(11)
C75 O20 C20 C15 106.6(10)
C18 C19 C20 O20 -179.3(7)
C18 C19 C20 C15 -1.9(12)
C16 C15 C20 O20 179.2(7)
C14 C15 C20 O20 1.0(11)
C16 C15 C20 C19 1.8(12)
C14 C15 C20 C19 -176.3(7)
C16 C17 C21 C22 -108.1(8)
C18 C17 C21 C22 72.7(10)
C16 C17 C21 C51 14.6(11)
C18 C17 C21 C51 -164.7(7)
C17 C21 C22 C27 -121.9(8)
C51 C21 C22 C27 114.1(8)
C17 C21 C22 C23 62.1(9)
C51 C21 C22 C23 -61.9(9)
C27 C22 C23 C24 -5.6(10)
C21 C22 C23 C24 170.7(6)
C22 C23 C24 C25 2.0(10)
C22 C23 C24 C28 -172.6(6)
C98 O25 C25 C24 -172.9(7)
C98 O25 C25 C26 14.1(12)
C23 C24 C25 O25 -168.7(6)
C28 C24 C25 O25 5.7(10)
C23 C24 C25 C26 4.5(10)
C28 C24 C25 C26 178.9(6)
O25 C25 C26 C27 165.5(7)
C24 C25 C26 C27 -7.3(11)
O25 C25 C26 Ag1 -98.0(7)
C24 C25 C26 Ag1 89.2(7)
O200 Ag1 C26 C27 78.7(9)
O93 Ag1 C26 C27 -108.8(6)
O200 Ag1 C26 C25 -41.1(8)
O93 Ag1 C26 C25 131.4(5)
C76 O27 C27 C22 170.1(7)
C76 O27 C27 C26 -13.6(11)
C23 C22 C27 O27 179.0(6)
C21 C22 C27 O27 3.0(10)
C23 C22 C27 C26 2.6(10)
C21 C22 C27 C26 -173.4(7)
C25 C26 C27 O27 -172.6(7)
Ag1 C26 C27 O27 93.6(7)
C25 C26 C27 C22 3.6(11)
Ag1 C26 C27 C22 -90.2(7)
C6 C1 C28 C24 -77.5(9)
C2 C1 C28 C24 104.5(9)
C6 C1 C28 C62 158.1(8)
C2 C1 C28 C62 -19.9(11)
C25 C24 C28 C1 122.5(7)
C23 C24 C28 C1 -63.1(8)
C25 C24 C28 C62 -111.1(8)
C23 C24 C28 C62 63.2(8)
C3 C7 C29 C30 171.7(7)
C8 C7 C29 C30 -60.1(10)
C7 C29 C30 C31 173.6(8)
C29 C30 C31 C32 -175.8(8)
C30 C31 C32 C33 -177.5(10)
C31 C32 C33 C34 -50.5(18)
C32 C33 C34 C35 174.9(13)
C33 C34 C35 C36 -169.0(15)
C34 C35 C36 C37 178.4(15)
C35 C36 C37 C38 178.1(17)
C36 C37 C38 C39 178.3(16)
C10 C14 C40 C41 169.9(7)
C15 C14 C40 C41 -63.0(9)
C14 C40 C41 C42 -174.4(7)
C40 C41 C42 C43 -68.8(11)
C41 C42 C43 C44 -166.0(8)
C42 C43 C44 C45 178.7(9)
C43 C44 C45 C46 -174.4(9)
C44 C45 C46 C47 178.0(9)
C45 C46 C47 C48 -179.0(9)
C46 C47 C48 C49 178.1(10)
C47 C48 C49 C50 -174.1(10)
C17 C21 C51 C52 172.9(7)
C22 C21 C51 C52 -62.7(9)
C21 C51 C52 C53 173.5(7)
C51 C52 C53 C54 173.3(8)
C52 C53 C54 C55 -178.5(8)
C53 C54 C55 C56 175.4(9)
C54 C55 C56 C57 179.5(9)
C55 C56 C57 C58 177.3(9)
C56 C57 C58 C59 179.6(9)
C57 C58 C59 C60 177.2(9)
C58 C59 C60 C61 -177.2(10)
C1 C28 C62 C63 -177.9(7)
C24 C28 C62 C63 58.4(9)
C28 C62 C63 C64 176.7(7)
C62 C63 C64 C65 167.0(8)
C63 C64 C65 C66 175.0(8)
C64 C65 C66 C67 176.5(8)
C65 C66 C67 C68 177.2(8)
C66 C67 C68 C69 -177.2(8)
C67 C68 C69 C70 178.6(8)
C68 C69 C70 C71 -177.6(8)
C69 C70 C71 C72 179.8(8)
C4 O4 C77 C78 179.3(8)
O4 C77 C78 O79 -74.3(11)
C77 C78 O79 C80 131.4(11)
C78 O79 C80 C81 -175.5(10)
O79 C80 C81 O82 174.9(10)
C80 C81 O82 C83 -179.1(11)
C81 O82 C83 C84 171.0(10)
O82 C83 C84 O85 -69.3(13)
C83 C84 O85 C86 -86.4(12)
C84 O85 C86 C87 172.6(9)
C11 O11 C87 C86 87.2(11)
O85 C86 C87 O11 -103.8(11)
C18 O18 C88 C89 177.4(8)
O18 C88 C89 O90 -78.3(10)
C88 C89 O90 C91 -150.5(9)
C89 O90 C91 C92 -179.0(10)
O90 C91 C92 O93 60.8(15)
C91 C92 O93 C94 168.0(11)
C91 C92 O93 Ag1 -65.9(11)
O200 Ag1 O93 C94 82.7(8)
C26 Ag1 O93 C94 -93.5(9)
O200 Ag1 O93 C92 -42.1(7)
C26 Ag1 O93 C92 141.7(7)
C92 O93 C94 C95 174.9(12)
Ag1 O93 C94 C95 50.3(14)
O93 C94 C95 O96 -70.9(15)
C94 C95 O96 C97 -167.6(9)
C95 O96 C97 C98 -95.9(12)
C25 O25 C98 C97 97.3(11)
O96 C97 C98 O25 -78.7(12)
C26 Ag1 O200 C202 -38.9(13)
O93 Ag1 O200 C202 148.0(10)
Ag1 O200 C202 C201 3.7(17)
Ag1 O200 C202 C203 -175.7(8)
